data_4509247
loop_
_publ_author_name
'Sluch, Ilya M.'
'Miranda, Anthea J.'
'Slaughter, LeGrande M.'

_publ_section_title
;
 Channeled Polymorphs ofcis-M(CNPh)2Cl2(M = Pt, Pd) With Extended
 Metallophilic Interactions
;
_journal_issue 3
_journal_name_full 'Crystal Growth &amp; Design'
_journal_page_first 1267
_journal_paper_doi 10.1021/cg801116q
_journal_volume 9
_journal_year 2009
_chemical_formula_moiety 'C14 H10 Cl2 N2 Pt'
_chemical_formula_sum 'C14 H10 Cl2 N2 Pt'
_chemical_formula_weight 472.23
_chemical_name_common 'Platinum bis(phenylisocyanide) dichloride'
_chemical_name_systematic cis-Dichlorobis(phenylisocyanide)platinum(II)
_space_group_IT_number 14
_symmetry_cell_setting monoclinic
_symmetry_Int_Tables_number 14
_symmetry_space_group_name_Hall '-P 2ybc'
_symmetry_space_group_name_H-M 'P 1 21/c 1'
_atom_sites_solution_hydrogens geom
_atom_sites_solution_primary direct
_atom_sites_solution_secondary difmap
_audit_creation_method SHELXL-97
_cell_angle_alpha 90.00
_cell_angle_beta 102.2590(10)
_cell_angle_gamma 90.00
_cell_formula_units_Z 4
_cell_length_a 9.90160(10)
_cell_length_b 11.7921(2)
_cell_length_c 12.7424(2)
_cell_measurement_reflns_used 9950
_cell_measurement_temperature 100(2)
_cell_measurement_theta_max 33.04
_cell_measurement_theta_min 3.50
_cell_volume 1453.89(4)
_computing_cell_refinement 'Bruker SAINT'
_computing_data_collection 'Bruker APEX2'
_computing_data_reduction 'Bruker SAINT'
_computing_molecular_graphics 'Bruker SHELXTL (XP)'
_computing_publication_material 'Bruker SHELXTL (XCIF)'
_computing_structure_refinement 'Bruker SHELXTL (XL)'
_computing_structure_solution 'Bruker SHELXTL (XS)'
_diffrn_ambient_temperature 100(2)
_diffrn_detector_area_resol_mean 0.75
_diffrn_measured_fraction_theta_full 0.997
_diffrn_measured_fraction_theta_max 0.997
_diffrn_measurement_device_type 'Bruker SMART APEX II CCD'
_diffrn_measurement_method 'phi and omega scans'
_diffrn_radiation_monochromator graphite
_diffrn_radiation_probe x-ray
_diffrn_radiation_type MoK\a
_diffrn_radiation_wavelength 0.71073
_diffrn_reflns_av_R_equivalents 0.0272
_diffrn_reflns_av_sigmaI/netI 0.0246
_diffrn_reflns_limit_h_max 15
_diffrn_reflns_limit_h_min -15
_diffrn_reflns_limit_k_max 18
_diffrn_reflns_limit_k_min -15
_diffrn_reflns_limit_l_max 19
_diffrn_reflns_limit_l_min -19
_diffrn_reflns_number 23873
_diffrn_reflns_theta_full 33.07
_diffrn_reflns_theta_max 33.07
_diffrn_reflns_theta_min 2.10
_diffrn_source 'fine-focus sealed tube'
_diffrn_standards_decay_% N/A
_diffrn_standards_interval_count N/A
_diffrn_standards_interval_time N/A
_diffrn_standards_number 0
_exptl_absorpt_coefficient_mu 10.004
_exptl_absorpt_correction_T_max 0.1489
_exptl_absorpt_correction_T_min 0.1114
_exptl_absorpt_correction_type multi-scan
_exptl_absorpt_process_details 'Bruker SADABS'
_exptl_crystal_colour colourless
_exptl_crystal_density_diffrn 2.157
_exptl_crystal_density_meas ?
_exptl_crystal_density_method 'not measured'
_exptl_crystal_description 'irregular chunk'
_exptl_crystal_F_000 880
_exptl_crystal_recrystallization_method 'slow diff of cyclohexane into chlorobenzene soln'
_exptl_crystal_size_max 0.25
_exptl_crystal_size_mid 0.25
_exptl_crystal_size_min 0.19
_refine_diff_density_max 1.228
_refine_diff_density_min -1.054
_refine_diff_density_rms 0.130
_refine_ls_extinction_method none
_refine_ls_goodness_of_fit_ref 1.042
_refine_ls_hydrogen_treatment constr
_refine_ls_matrix_type full
_refine_ls_number_parameters 172
_refine_ls_number_reflns 5500
_refine_ls_number_restraints 0
_refine_ls_restrained_S_all 1.042
_refine_ls_R_factor_all 0.0228
_refine_ls_R_factor_gt 0.0189
_refine_ls_shift/su_max 0.001
_refine_ls_shift/su_mean 0.000
_refine_ls_structure_factor_coef Fsqd
_refine_ls_weighting_details 'calc w=1/[\s^2^(Fo^2^)+(0.0184P)^2^+0.8082P] where P=(Fo^2^+2Fc^2^)/3'
_refine_ls_weighting_scheme calc
_refine_ls_wR_factor_gt 0.0405
_refine_ls_wR_factor_ref 0.0415
_reflns_number_gt 4974
_reflns_number_total 5500
_reflns_threshold_expression >2sigma(I)
_cod_data_source_file cg801116qsup1.cif
_cod_data_source_block Complex_1b
_cod_depositor_comments
;
The following automatic conversions were performed:

'_exptl_crystal_density_meas' value 'not measured' was changed to '?'
- the value is perceived as not measured.

Automatic conversion script
Id: cif_fix_values 3008 2015-01-20 13:52:24Z robertas 
;
_cod_original_sg_symbol_H-M 'P 21/c'
_cod_database_code 4509247

loop_
_symmetry_equiv_pos_as_xyz
'x, y, z'
'-x, y+1/2, -z+1/2'
'-x, -y, -z'
'x, -y-1/2, z-1/2'

loop_
_atom_site_label
_atom_site_type_symbol
_atom_site_fract_x
_atom_site_fract_y
_atom_site_fract_z
_atom_site_U_iso_or_equiv
_atom_site_adp_type
_atom_site_occupancy
_atom_site_symmetry_multiplicity
_atom_site_calc_flag
_atom_site_refinement_flags
Pt1 Pt 0.455153(6) 0.466709(6) 0.617865(6) 0.01288(3) Uani 1 1 d .
C1 C 0.6399(2) 0.41861(19) 0.67721(17) 0.0181(4) Uani 1 1 d .
N1 N 0.74800(17) 0.38197(16) 0.70973(15) 0.0196(3) Uani 1 1 d .
C11 C 0.87620(18) 0.32845(18) 0.74518(17) 0.0168(4) Uani 1 1 d .
C12 C 0.88431(19) 0.24155(18) 0.81997(17) 0.0188(4) Uani 1 1 d .
H12 H 0.8060 0.2204 0.8475 0.023 Uiso 1 1 calc R
C13 C 1.0099(2) 0.1866(2) 0.85324(19) 0.0214(4) Uani 1 1 d .
H13 H 1.0185 0.1277 0.9051 0.026 Uiso 1 1 calc R
C14 C 1.12351(19) 0.2171(2) 0.81107(18) 0.0210(4) Uani 1 1 d .
H14 H 1.2088 0.1782 0.8334 0.025 Uiso 1 1 calc R
C15 C 1.1123(2) 0.3044(2) 0.73646(19) 0.0225(4) Uani 1 1 d .
H15 H 1.1904 0.3253 0.7086 0.027 Uiso 1 1 calc R
C16 C 0.9881(2) 0.36121(19) 0.70227(18) 0.0199(4) Uani 1 1 d .
H16 H 0.9797 0.4207 0.6511 0.024 Uiso 1 1 calc R
C2 C 0.40785(19) 0.31611(19) 0.56876(17) 0.0185(4) Uani 1 1 d .
N2 N 0.37517(18) 0.22590(16) 0.53981(15) 0.0197(3) Uani 1 1 d .
C21 C 0.3249(2) 0.11886(18) 0.50390(17) 0.0196(4) Uani 1 1 d .
C22 C 0.2280(3) 0.0689(2) 0.5535(2) 0.0312(5) Uani 1 1 d .
H22 H 0.1994 0.1054 0.6116 0.037 Uiso 1 1 calc R
C23 C 0.1740(4) -0.0354(2) 0.5163(3) 0.0405(7) Uani 1 1 d .
H23 H 0.1063 -0.0708 0.5481 0.049 Uiso 1 1 calc R
C24 C 0.2189(3) -0.0884(2) 0.4325(2) 0.0372(6) Uani 1 1 d .
H24 H 0.1823 -0.1604 0.4079 0.045 Uiso 1 1 calc R
C25 C 0.3160(3) -0.0377(2) 0.3848(2) 0.0312(5) Uani 1 1 d .
H25 H 0.3455 -0.0746 0.3273 0.037 Uiso 1 1 calc R
C26 C 0.3707(2) 0.0674(2) 0.42051(19) 0.0244(4) Uani 1 1 d .
H26 H 0.4380 0.1029 0.3884 0.029 Uiso 1 1 calc R
Cl1 Cl 0.50514(5) 0.65016(4) 0.68058(4) 0.01854(9) Uani 1 1 d .
Cl2 Cl 0.22814(4) 0.51634(4) 0.54552(4) 0.01855(9) Uani 1 1 d .

loop_
_atom_site_aniso_label
_atom_site_aniso_U_11
_atom_site_aniso_U_22
_atom_site_aniso_U_33
_atom_site_aniso_U_23
_atom_site_aniso_U_13
_atom_site_aniso_U_12
Pt1 0.01345(3) 0.01276(4) 0.01276(4) 0.00089(2) 0.00351(2) 0.00090(2)
C1 0.0207(8) 0.0160(10) 0.0184(9) 0.0014(7) 0.0059(7) 0.0010(7)
N1 0.0194(7) 0.0177(9) 0.0210(9) 0.0029(7) 0.0029(6) 0.0011(6)
C11 0.0155(7) 0.0148(9) 0.0190(9) -0.0015(7) 0.0014(6) 0.0014(7)
C12 0.0168(7) 0.0167(10) 0.0233(10) 0.0035(8) 0.0049(7) -0.0001(7)
C13 0.0195(8) 0.0184(11) 0.0251(11) 0.0029(8) 0.0021(7) 0.0032(7)
C14 0.0154(7) 0.0213(11) 0.0253(11) -0.0034(8) 0.0016(7) 0.0029(7)
C15 0.0166(7) 0.0250(12) 0.0267(11) -0.0002(9) 0.0064(7) -0.0011(8)
C16 0.0205(8) 0.0183(10) 0.0208(10) 0.0014(8) 0.0044(7) -0.0022(7)
C2 0.0185(7) 0.0201(11) 0.0171(10) 0.0027(8) 0.0044(6) 0.0027(7)
N2 0.0250(7) 0.0158(9) 0.0182(9) 0.0007(7) 0.0041(6) 0.0013(7)
C21 0.0288(9) 0.0118(9) 0.0179(10) -0.0003(7) 0.0038(7) 0.0007(8)
C22 0.0555(15) 0.0217(12) 0.0217(12) -0.0048(9) 0.0199(10) -0.0115(11)
C23 0.070(2) 0.0271(14) 0.0301(15) -0.0036(10) 0.0232(14) -0.0200(13)
C24 0.0681(18) 0.0168(12) 0.0277(14) -0.0078(10) 0.0127(12) -0.0108(12)
C25 0.0495(14) 0.0226(13) 0.0234(12) -0.0070(9) 0.0118(10) 0.0037(11)
C26 0.0318(10) 0.0198(11) 0.0224(11) -0.0019(9) 0.0079(8) 0.0027(9)
Cl1 0.01857(17) 0.0157(2) 0.0217(2) -0.00243(18) 0.00525(15) -0.00258(16)
Cl2 0.01459(16) 0.0197(2) 0.0202(2) -0.00254(18) 0.00126(15) 0.00166(16)

loop_
_atom_type_symbol
_atom_type_description
_atom_type_scat_dispersion_real
_atom_type_scat_dispersion_imag
_atom_type_scat_source
C C 0.0033 0.0016 'International Tables Vol C Tables 4.2.6.8 and 6.1.1.4'
H H 0.0000 0.0000 'International Tables Vol C Tables 4.2.6.8 and 6.1.1.4'
N N 0.0061 0.0033 'International Tables Vol C Tables 4.2.6.8 and 6.1.1.4'
Cl Cl 0.1484 0.1585 'International Tables Vol C Tables 4.2.6.8 and 6.1.1.4'
Pt Pt -1.7033 8.3905 'International Tables Vol C Tables 4.2.6.8 and 6.1.1.4'

loop_
_geom_angle_atom_site_label_1
_geom_angle_atom_site_label_2
_geom_angle_atom_site_label_3
_geom_angle
_geom_angle_site_symmetry_3
C2 Pt1 C1 90.07(9) .
C2 Pt1 Cl2 87.41(6) .
C1 Pt1 Cl2 177.36(7) .
C2 Pt1 Cl1 177.76(6) .
C1 Pt1 Cl1 91.38(7) .
Cl2 Pt1 Cl1 91.119(17) .
C2 Pt1 Pt1 90.98(6) 3_666
C1 Pt1 Pt1 90.60(6) 3_666
Cl2 Pt1 Pt1 90.202(13) 3_666
Cl1 Pt1 Pt1 90.706(13) 3_666
N1 C1 Pt1 174.9(2) .
C1 N1 C11 175.1(2) .
C16 C11 C12 122.67(18) .
C16 C11 N1 119.35(19) .
C12 C11 N1 117.95(17) .
C13 C12 C11 118.15(18) .
C13 C12 H12 120.9 .
C11 C12 H12 120.9 .
C12 C13 C14 120.4(2) .
C12 C13 H13 119.8 .
C14 C13 H13 119.8 .
C15 C14 C13 120.10(19) .
C15 C14 H14 120.0 .
C13 C14 H14 120.0 .
C16 C15 C14 120.64(19) .
C16 C15 H15 119.7 .
C14 C15 H15 119.7 .
C15 C16 C11 118.0(2) .
C15 C16 H16 121.0 .
C11 C16 H16 121.0 .
N2 C2 Pt1 177.79(18) .
C2 N2 C21 175.6(2) .
C26 C21 C22 122.4(2) .
C26 C21 N2 119.8(2) .
C22 C21 N2 117.8(2) .
C23 C22 C21 118.3(2) .
C23 C22 H22 120.8 .
C21 C22 H22 120.8 .
C22 C23 C24 120.0(3) .
C22 C23 H23 120.0 .
C24 C23 H23 120.0 .
C25 C24 C23 120.7(2) .
C25 C24 H24 119.6 .
C23 C24 H24 119.6 .
C24 C25 C26 120.1(2) .
C24 C25 H25 119.9 .
C26 C25 H25 119.9 .
C21 C26 C25 118.4(2) .
C21 C26 H26 120.8 .
C25 C26 H26 120.8 .

loop_
_geom_bond_atom_site_label_1
_geom_bond_atom_site_label_2
_geom_bond_distance
_geom_bond_site_symmetry_2
Pt1 C2 1.908(2) .
Pt1 C1 1.911(2) .
Pt1 Cl2 2.3162(4) .
Pt1 Cl1 2.3228(5) .
Pt1 Pt1 3.40009(15) 3_666
C1 N1 1.147(3) .
N1 C11 1.404(2) .
C11 C16 1.390(3) .
C11 C12 1.390(3) .
C12 C13 1.387(3) .
C12 H12 0.9500 .
C13 C14 1.393(3) .
C13 H13 0.9500 .
C14 C15 1.389(3) .
C14 H14 0.9500 .
C15 C16 1.387(3) .
C15 H15 0.9500 .
C16 H16 0.9500 .
C2 N2 1.150(3) .
N2 C21 1.398(3) .
C21 C26 1.381(3) .
C21 C22 1.387(3) .
C22 C23 1.385(4) .
C22 H22 0.9500 .
C23 C24 1.389(4) .
C23 H23 0.9500 .
C24 C25 1.378(4) .
C24 H24 0.9500 .
C25 C26 1.390(4) .
C25 H25 0.9500 .
C26 H26 0.9500 .

loop_
_geom_torsion_atom_site_label_1
_geom_torsion_atom_site_label_2
_geom_torsion_atom_site_label_3
_geom_torsion_atom_site_label_4
_geom_torsion
C16 C11 C12 C13 0.6(3)
N1 C11 C12 C13 178.4(2)
C11 C12 C13 C14 -1.0(3)
C12 C13 C14 C15 1.0(3)
C13 C14 C15 C16 -0.7(4)
C14 C15 C16 C11 0.3(3)
C12 C11 C16 C15 -0.2(3)
N1 C11 C16 C15 -178.1(2)
C26 C21 C22 C23 -1.2(4)
N2 C21 C22 C23 177.9(3)
C21 C22 C23 C24 1.1(5)
C22 C23 C24 C25 -0.7(5)
C23 C24 C25 C26 0.3(5)
C22 C21 C26 C25 0.8(4)
N2 C21 C26 C25 -178.3(2)
C24 C25 C26 C21 -0.3(4)
